data_7251025
loop_
_publ_author_name
'Hu, Qi-Long'
'Deng, Jun-Jie'
'Ye, Jia'
'Li, Jian'
'Chan, Albert S. C.'
'Su, Hang'
'Xiong, Xiao-Feng'

_publ_section_title
;
 Chemoselective Minisci alkylation in aqueous medium: a general strategy
 for functionalization of complex N-heteroarenes and biomolecules
;
_journal_issue 43
_journal_name_full 'Green Chemistry'
_journal_page_first 13944
_journal_page_last 13952
_journal_paper_doi 10.1039/D5GC04621A
_journal_volume 27
_journal_year 2025
_chemical_formula_moiety 'C2 F3 O2, C11 H15 N2'
_chemical_formula_sum 'C13 H15 F3 N2 O2'
_chemical_formula_weight 288.27
_space_group_crystal_system triclinic
_space_group_IT_number 2
_space_group_name_Hall '-P 1'
_space_group_name_H-M_alt 'P -1'
_atom_sites_solution_hydrogens mixed
_atom_sites_solution_primary dual
_audit_creation_date 2023-12-14
_audit_creation_method
;
Olex2 1.3
(compiled 2020.11.12 svn.r5f609507 for OlexSys, GUI svn.r6408)
;
_audit_update_record
;
2024-03-13 deposited with the CCDC.	2025-10-09 downloaded from the CCDC.
;
_cell_angle_alpha 81.611(3)
_cell_angle_beta 78.193(3)
_cell_angle_gamma 67.255(3)
_cell_formula_units_Z 4
_cell_length_a 9.8820(3)
_cell_length_b 11.9858(4)
_cell_length_c 12.7550(4)
_cell_measurement_reflns_used 9836
_cell_measurement_temperature 99.99(10)
_cell_measurement_theta_max 75.2580
_cell_measurement_theta_min 3.5340
_cell_volume 1360.05(8)
_computing_cell_refinement 'CrysAlisPro 1.171.43.95a (Rigaku OD, 2023)'
_computing_data_collection 'CrysAlisPro 1.171.43.95a (Rigaku OD, 2023)'
_computing_data_reduction 'CrysAlisPro 1.171.43.95a (Rigaku OD, 2023)'
_computing_molecular_graphics 'Olex2 1.3 (Dolomanov et al., 2009)'
_computing_publication_material 'Olex2 1.3 (Dolomanov et al., 2009)'
_computing_structure_refinement 'SHELXL 2018/3 (Sheldrick, 2015)'
_computing_structure_solution 'SHELXT  (Sheldrick, 2015)'
_diffrn_ambient_environment N~2~
_diffrn_ambient_temperature 99.99(10)
_diffrn_detector 'Hybrid Pixel Array Detector'
_diffrn_detector_area_resol_mean 10.0000
_diffrn_detector_type HyPix
_diffrn_measured_fraction_theta_full 0.998
_diffrn_measured_fraction_theta_max 0.958
_diffrn_measurement_details
;
List of Runs (angles in degrees, time in seconds):

  # Type    Start    End  Width  t~exp~   \w     \q     \k     \f   Frames
#--------------------------------------------------------------------------
  1  \w     54.00 102.00   0.50    0.05    --   44.84-137.00-149.00   96
  2  \w     84.00 114.00   0.50    0.50    --  105.85-137.00-149.00   60
  3  \w     55.00  80.00   0.50    0.50    --  105.85-137.00-149.00   50
  4  \w     64.00 111.00   0.50    0.50    --  105.85-125.00 -60.00   94
  5  \w     36.00 112.00   0.50    0.50    --  105.85-133.00  28.00  152
  6  \w     62.00 103.00   0.50    0.50    --  105.85-125.00  90.00   82
  7  \w     66.00 108.00   0.50    0.50    --  105.85-125.00 120.00   84
  8  \w     82.00 112.00   0.50    0.50    --  105.85-125.00 150.00   60
  9  \w     53.00  86.00   0.50    0.05    --   44.84-133.00  28.00   66
 10  \w     70.00  97.00   0.50    0.50    --  105.85 -94.00   0.00   54
 11  \w     42.00  67.00   0.50    0.50    --  105.85 -94.00   0.00   50
 12  \w     44.00  83.00   0.50    0.50    --  105.85-125.00 -30.00   78
 13  \w     87.00 112.00   0.50    0.50    --  105.85-125.00 -30.00   50
 14  \w     60.00 104.00   0.50    0.50    --  105.85-125.00-120.00   88
 15  \w     34.00  82.00   0.50    0.50    --  105.85 -77.00-120.00   96
 16  \w     34.00  75.00   0.50    0.50    --  105.85 -77.00-180.00   82
 17  \w     33.00  71.00   0.50    0.50    --  105.85 -61.00  30.00   76
 18  \w     35.00  70.00   0.50    0.50    --  105.85 -61.00  90.00   70
 19  \w     34.00  71.00   0.50    0.50    --  105.85 -61.00  60.00   74
 20  \w     37.00  67.00   0.50    0.50    --  105.85 -61.00   0.00   60
 21  \w     47.00  72.00   0.50    0.50    --  105.85 -61.00-180.00   50
 22  \w    -32.00  18.00   0.50    0.05    --   44.84 -19.00 -60.00  100
 23  \w    -31.00  27.00   0.50    0.05    --   44.84 -19.00-120.00  116
 24  \w     89.00 157.00   0.50    0.50    --  105.85  61.00   0.00  136
 25  \w    145.00 176.00   0.50    0.50    --  105.85  45.00 -30.00   62
 26  \w    133.00 176.00   0.50    0.50    --  105.85   0.00  60.00   86
 27  \w     88.00 113.00   0.50    0.50    --  105.85  45.00 -30.00   50
 28  \w     44.00  69.00   0.50    0.50    --  105.85   0.00  60.00   50
 29  \w     84.00 122.00   0.50    0.50    --  105.85 133.00  96.00   76
 30  \w     92.00 118.00   0.50    0.05    --   44.84 137.00 -85.00   52
 31  \w    101.00 126.00   0.50    0.50    --  105.85 137.00 -85.00   50
 32  \w   -117.00 -20.00   0.50    0.05    --  -44.84 -77.00  30.00  194
 33  \w   -175.00 -76.00   0.50    0.50    -- -100.00 -15.00 150.00  198
 34  \w   -169.00 -81.00   0.50    0.50    -- -100.00 -61.00 120.00  176
 35  \w   -174.00 -78.00   0.50    0.50    -- -100.00 -15.00-120.00  192
 36  \w   -137.00-111.00   0.50    0.50    -- -100.00 -61.00 -60.00   52
 37  \w   -113.00 -67.00   0.50    0.05    --  -44.84-137.00-149.00   92
 38  \w   -144.00-119.00   0.50    0.50    -- -100.00-137.00-149.00   50
 39  \w   -116.00 -74.00   0.50    0.05    --  -44.84-133.00  28.00   84
 40  \w   -143.00-118.00   0.50    0.50    -- -100.00-133.00  28.00   50
 41  \w    -23.00  32.00   0.50    0.05    --  -44.84  19.00 120.00  110
 42  \w    -89.00 -55.00   0.50    0.05    --  -44.84 133.00  96.00   68
 43  \w    -60.00 -27.00   0.50    0.50    -- -100.00  61.00  30.00   66
 44  \w    -77.00 -50.00   0.50    0.05    --  -44.84 137.00 -85.00   54
 45  \w    -99.00 -29.00   0.50    0.50    -- -100.00  77.00-120.00  140
 46  \w    -92.00 -67.00   0.50    0.50    -- -100.00 137.00 -85.00   50
 47  \w    -87.00 -57.00   0.50    0.50    -- -100.00 133.00  96.00   60
;
_diffrn_measurement_device 'four-circle diffractometer'
_diffrn_measurement_device_type 'XtaLAB Synergy R, DW system, HyPix'
_diffrn_measurement_method '\w scans'
_diffrn_orient_matrix_type 'CrysAlisPro convention (1999,Acta A55,543-557)'
_diffrn_orient_matrix_UB_11 0.1327557000
_diffrn_orient_matrix_UB_12 0.0350259000
_diffrn_orient_matrix_UB_13 -0.0570929000
_diffrn_orient_matrix_UB_21 -0.0393368000
_diffrn_orient_matrix_UB_22 -0.0043493000
_diffrn_orient_matrix_UB_23 -0.1097562000
_diffrn_orient_matrix_UB_31 -0.1008842000
_diffrn_orient_matrix_UB_32 0.1352233000
_diffrn_orient_matrix_UB_33 0.0017975000
_diffrn_radiation_monochromator mirror
_diffrn_radiation_probe x-ray
_diffrn_radiation_type 'Cu K\a'
_diffrn_radiation_wavelength 1.54184
_diffrn_reflns_av_R_equivalents 0.0380
_diffrn_reflns_av_unetI/netI 0.0388
_diffrn_reflns_Laue_measured_fraction_full 0.998
_diffrn_reflns_Laue_measured_fraction_max 0.958
_diffrn_reflns_limit_h_max 12
_diffrn_reflns_limit_h_min -12
_diffrn_reflns_limit_k_max 15
_diffrn_reflns_limit_k_min -14
_diffrn_reflns_limit_l_max 15
_diffrn_reflns_limit_l_min -15
_diffrn_reflns_number 17106
_diffrn_reflns_point_group_measured_fraction_full 0.998
_diffrn_reflns_point_group_measured_fraction_max 0.958
_diffrn_reflns_theta_full 67.684
_diffrn_reflns_theta_max 75.544
_diffrn_reflns_theta_min 3.550
_diffrn_source 'Rotating-anode X-ray tube'
_diffrn_source_type 'Rigaku (Cu) X-ray Source'
_exptl_absorpt_coefficient_mu 1.067
_exptl_absorpt_correction_T_max 1.00000
_exptl_absorpt_correction_T_min 0.91947
_exptl_absorpt_correction_type multi-scan
_exptl_absorpt_process_details
;
CrysAlisPro 1.171.43.95a (Rigaku Oxford Diffraction, 2023)
Empirical absorption correction using spherical harmonics,
implemented in SCALE3 ABSPACK scaling algorithm.
;
_exptl_crystal_colour colourless
_exptl_crystal_colour_primary colourless
_exptl_crystal_density_diffrn 1.408
_exptl_crystal_description block
_exptl_crystal_F_000 600
_exptl_crystal_size_max 0.1
_exptl_crystal_size_mid 0.05
_exptl_crystal_size_min 0.05
_refine_diff_density_max 0.366
_refine_diff_density_min -0.204
_refine_diff_density_rms 0.050
_refine_ls_extinction_method none
_refine_ls_goodness_of_fit_ref 1.046
_refine_ls_hydrogen_treatment mixed
_refine_ls_matrix_type full
_refine_ls_number_parameters 373
_refine_ls_number_reflns 5402
_refine_ls_number_restraints 0
_refine_ls_restrained_S_all 1.046
_refine_ls_R_factor_all 0.0462
_refine_ls_R_factor_gt 0.0414
_refine_ls_shift/su_max 0.000
_refine_ls_shift/su_mean 0.000
_refine_ls_structure_factor_coef Fsqd
_refine_ls_weighting_details 'w=1/[\s^2^(Fo^2^)+(0.0639P)^2^+0.2757P] where P=(Fo^2^+2Fc^2^)/3'
_refine_ls_weighting_scheme calc
_refine_ls_wR_factor_gt 0.1106
_refine_ls_wR_factor_ref 0.1151
_reflns_Friedel_coverage 0.000
_reflns_number_gt 4767
_reflns_number_total 5402
_reflns_threshold_expression 'I > 2\s(I)'
_cod_data_source_file d5gc04621a2.cif
_cod_data_source_block huql_231207_auto
_cod_depositor_comments 'Adding full bibliography for 7251023--7251025.cif.'
_cod_database_code 7251025
_shelx_shelxl_version_number 2018/3
_chemical_oxdiff_formula CHONS
_chemical_oxdiff_usercomment CHON
_shelx_space_group_comment
;
The symmetry employed for this shelxl refinement is uniquely defined
by the following loop, which should always be used as a source of
symmetry information in preference to the above space-group names.
They are only intended as comments.
;
_shelx_estimated_absorpt_t_max 0.949
_shelx_estimated_absorpt_t_min 0.901
_reflns_odcompleteness_completeness 99.84
_reflns_odcompleteness_iscentric 1
_reflns_odcompleteness_theta 66.97
_olex2_refinement_description
;
1. Fixed Uiso
 At 1.2 times of:
  All C(H) groups, All N(H) groups
 At 1.5 times of:
  All C(H,H,H) groups
2.a Ternary CH refined with riding coordinates:
 C28(H28), C15(H15), C38(H38), C25(H25)
2.b Aromatic/amide H refined with riding coordinates:
 N18(H18), N16(H16), C30(H30), C23(H23), C17(H17), C20(H20), C21(H21),
 C33(H33), C36(H36), C22(H22), C34(H34), C35(H35)
2.c Idealised Me refined as rotating group:
 C40(H40A,H40B,H40C), C39(H39A,H39B,H39C), C27(H27A,H27B,H27C), C26(H26A,H26B,
 H26C)
;
_olex2_submission_special_instructions 'No special instructions were received'
_oxdiff_exptl_absorpt_empirical_details
;
Empirical correction (ABSPACK) includes:
- Absorption correction using spherical harmonics
- Frame scaling
;
_oxdiff_exptl_absorpt_empirical_full_max 1.717
_oxdiff_exptl_absorpt_empirical_full_min 0.610

loop_
_space_group_symop_operation_xyz
'x, y, z'
'-x, -y, -z'

loop_
_atom_site_label
_atom_site_type_symbol
_atom_site_fract_x
_atom_site_fract_y
_atom_site_fract_z
_atom_site_U_iso_or_equiv
_atom_site_adp_type
_atom_site_occupancy
_atom_site_site_symmetry_order
_atom_site_calc_flag
_atom_site_refinement_flags_posn
_atom_site_refinement_flags_adp
_atom_site_refinement_flags_occupancy
_atom_site_disorder_assembly
_atom_site_disorder_group
F1 F 0.87051(10) 0.35926(8) 0.44747(8) 0.0486(2) Uani 1 1 d . . . . .
F7 F 0.81768(12) 0.54910(8) 0.45224(8) 0.0508(3) Uani 1 1 d . . . . .
F6 F 0.67442(11) 0.46395(10) 0.54833(7) 0.0524(3) Uani 1 1 d . . . . .
O5 O 0.65724(11) 0.40066(8) 0.33210(8) 0.0349(2) Uani 1 1 d . . . . .
O8 O 0.15305(11) 0.89594(8) 0.12237(8) 0.0376(2) Uani 1 1 d . . . . .
O4 O 0.60418(11) 0.60084(8) 0.33182(8) 0.0375(2) Uani 1 1 d . . . . .
F11 F 0.42216(11) 0.88762(10) 0.00163(10) 0.0630(3) Uani 1 1 d . . . . .
F13 F 0.31573(13) 1.06249(9) -0.07474(9) 0.0619(3) Uani 1 1 d . . . . .
O14 O 0.09401(13) 1.09693(9) 0.08847(9) 0.0435(3) Uani 1 1 d . . . . .
F12 F 0.26626(13) 0.91036(12) -0.10013(9) 0.0629(3) Uani 1 1 d . . . . .
N18 N 0.78350(12) 0.15691(10) 0.37985(10) 0.0323(2) Uani 1 1 d . . . . .
H18 H 0.733848 0.235296 0.369662 0.039 Uiso 1 1 calc R U . . .
N16 N 0.94434(12) -0.02074(10) 0.30511(10) 0.0316(2) Uani 1 1 d . . . . .
H16 H 1.005764 -0.053872 0.247972 0.038 Uiso 1 1 calc R U . . .
N31 N 0.29900(13) 0.64908(10) 0.11456(9) 0.0327(3) Uani 1 1 d . . . . .
N29 N 0.45932(13) 0.47194(10) 0.18787(10) 0.0316(2) Uani 1 1 d . . . . .
C19 C 0.76393(14) 0.09772(12) 0.48239(11) 0.0305(3) Uani 1 1 d . . . . .
C3 C 0.66400(14) 0.49377(11) 0.36184(11) 0.0307(3) Uani 1 1 d . . . . .
C30 C 0.39915(15) 0.58970(12) 0.17756(11) 0.0318(3) Uani 1 1 d . . . . .
H30 H 0.428630 0.635204 0.217252 0.038 Uiso 1 1 calc R U . . .
C32 C 0.25903(15) 0.58614(12) 0.04827(11) 0.0321(3) Uani 1 1 d . . . . .
C28 C 0.41632(14) 0.38921(11) 0.13889(11) 0.0312(3) Uani 1 1 d . . . . .
H28 H 0.508927 0.327481 0.102822 0.037 Uiso 1 1 calc R U . . .
C15 C 0.92696(14) -0.10155(11) 0.40088(11) 0.0306(3) Uani 1 1 d . . . . .
H15 H 1.028321 -0.153077 0.417507 0.037 Uiso 1 1 calc R U . . .
C23 C 0.82829(15) -0.08297(12) 0.59899(12) 0.0340(3) Uani 1 1 d . . . . .
H23 H 0.882006 -0.167486 0.610609 0.041 Uiso 1 1 calc R U . . .
C17 C 0.87514(15) 0.09657(12) 0.29888(12) 0.0321(3) Uani 1 1 d . . . . .
H17 H 0.891548 0.140900 0.232614 0.039 Uiso 1 1 calc R U . . .
C9 C 0.16611(15) 0.99048(12) 0.07117(11) 0.0338(3) Uani 1 1 d . . . . .
C24 C 0.84066(14) -0.02728(11) 0.49602(11) 0.0301(3) Uani 1 1 d . . . . .
C20 C 0.67309(15) 0.16419(12) 0.56786(12) 0.0344(3) Uani 1 1 d . . . . .
H20 H 0.620543 0.248974 0.556742 0.041 Uiso 1 1 calc R U . . .
C2 C 0.75832(15) 0.46746(12) 0.45221(11) 0.0329(3) Uani 1 1 d . . . . .
C37 C 0.32125(14) 0.45975(12) 0.05406(11) 0.0315(3) Uani 1 1 d . . . . .
C21 C 0.65963(15) 0.10617(13) 0.66923(12) 0.0368(3) Uani 1 1 d . . . . .
H21 H 0.596275 0.150781 0.727811 0.044 Uiso 1 1 calc R U . . .
C38 C 0.33511(15) 0.32179(12) 0.22540(12) 0.0334(3) Uani 1 1 d . . . . .
H38 H 0.315377 0.262794 0.188552 0.040 Uiso 1 1 calc R U . . .
C25 C 0.85261(15) -0.18645(12) 0.37972(12) 0.0332(3) Uani 1 1 d . . . . .
H25 H 0.852665 -0.244346 0.444673 0.040 Uiso 1 1 calc R U . . .
C33 C 0.15975(15) 0.65160(13) -0.02221(12) 0.0370(3) Uani 1 1 d . . . . .
H33 H 0.117020 0.737645 -0.024309 0.044 Uiso 1 1 calc R U . . .
C36 C 0.28531(16) 0.39945(13) -0.01514(12) 0.0360(3) Uani 1 1 d . . . . .
H36 H 0.327854 0.313422 -0.013493 0.043 Uiso 1 1 calc R U . . .
C10 C 0.29296(17) 0.96440(13) -0.02609(13) 0.0391(3) Uani 1 1 d . . . . .
C22 C 0.73883(16) -0.01741(13) 0.68532(12) 0.0368(3) Uani 1 1 d . . . . .
H22 H 0.731816 -0.057013 0.755259 0.044 Uiso 1 1 calc R U . . .
C34 C 0.12459(17) 0.58942(15) -0.08880(12) 0.0411(3) Uani 1 1 d . . . . .
H34 H 0.056400 0.633053 -0.136639 0.049 Uiso 1 1 calc R U . . .
C40 C 0.18511(16) 0.40828(13) 0.27821(12) 0.0369(3) Uani 1 1 d . . . . .
H40A H 0.200451 0.469001 0.313253 0.055 Uiso 1 1 calc R U . . .
H40B H 0.136695 0.362331 0.331866 0.055 Uiso 1 1 calc R U . . .
H40C H 0.121921 0.449020 0.223393 0.055 Uiso 1 1 calc R U . . .
C39 C 0.43352(16) 0.24890(13) 0.30901(12) 0.0378(3) Uani 1 1 d . . . . .
H39A H 0.530186 0.196763 0.272586 0.057 Uiso 1 1 calc R U . . .
H39B H 0.385446 0.198601 0.357156 0.057 Uiso 1 1 calc R U . . .
H39C H 0.447941 0.304673 0.350822 0.057 Uiso 1 1 calc R U . . .
C35 C 0.18779(17) 0.46386(15) -0.08662(12) 0.0403(3) Uani 1 1 d . . . . .
H35 H 0.164521 0.421933 -0.133842 0.048 Uiso 1 1 calc R U . . .
C27 C 0.69146(16) -0.11892(14) 0.36412(13) 0.0394(3) Uani 1 1 d . . . . .
H27A H 0.634869 -0.074455 0.427498 0.059 Uiso 1 1 calc R U . . .
H27B H 0.648435 -0.177156 0.354313 0.059 Uiso 1 1 calc R U . . .
H27C H 0.687304 -0.061655 0.300510 0.059 Uiso 1 1 calc R U . . .
C26 C 0.94340(18) -0.26152(13) 0.28480(14) 0.0423(3) Uani 1 1 d . . . . .
H26A H 0.938527 -0.208209 0.218528 0.063 Uiso 1 1 calc R U . . .
H26B H 0.902805 -0.322776 0.279123 0.063 Uiso 1 1 calc R U . . .
H26C H 1.047156 -0.301771 0.295805 0.063 Uiso 1 1 calc R U . . .
H29 H 0.526(2) 0.4459(16) 0.2273(15) 0.036(4) Uiso 1 1 d . . . . .
H31 H 0.258(2) 0.7307(19) 0.1129(15) 0.045(5) Uiso 1 1 d . . . . .

loop_
_atom_site_aniso_label
_atom_site_aniso_U_11
_atom_site_aniso_U_22
_atom_site_aniso_U_33
_atom_site_aniso_U_23
_atom_site_aniso_U_13
_atom_site_aniso_U_12
F1 0.0424(5) 0.0369(5) 0.0614(6) -0.0061(4) -0.0238(4) -0.0004(4)
F7 0.0651(6) 0.0439(5) 0.0582(6) 0.0069(4) -0.0266(5) -0.0314(5)
F6 0.0544(6) 0.0722(7) 0.0344(5) -0.0058(4) -0.0028(4) -0.0291(5)
O5 0.0380(5) 0.0228(4) 0.0420(5) -0.0022(4) -0.0141(4) -0.0053(4)
O8 0.0418(5) 0.0260(5) 0.0393(5) -0.0031(4) -0.0071(4) -0.0057(4)
O4 0.0403(5) 0.0226(5) 0.0451(6) -0.0020(4) -0.0107(4) -0.0052(4)
F11 0.0349(5) 0.0622(6) 0.0747(7) -0.0021(5) -0.0073(5) -0.0012(4)
F13 0.0698(7) 0.0456(5) 0.0622(6) -0.0014(5) 0.0095(5) -0.0234(5)
O14 0.0473(6) 0.0260(5) 0.0453(6) 0.0001(4) -0.0077(5) -0.0014(4)
F12 0.0694(7) 0.0819(8) 0.0459(6) -0.0248(5) 0.0016(5) -0.0354(6)
N18 0.0301(5) 0.0215(5) 0.0420(6) -0.0021(4) -0.0099(5) -0.0038(4)
N16 0.0301(5) 0.0244(5) 0.0390(6) -0.0045(4) -0.0061(4) -0.0076(4)
N31 0.0339(6) 0.0229(6) 0.0366(6) -0.0016(4) -0.0077(5) -0.0045(4)
N29 0.0313(6) 0.0256(5) 0.0363(6) 0.0001(4) -0.0104(5) -0.0071(4)
C19 0.0250(6) 0.0270(6) 0.0402(7) -0.0031(5) -0.0101(5) -0.0076(5)
C3 0.0283(6) 0.0247(6) 0.0352(7) -0.0038(5) -0.0042(5) -0.0054(5)
C30 0.0329(6) 0.0265(6) 0.0334(6) -0.0014(5) -0.0053(5) -0.0083(5)
C32 0.0295(6) 0.0305(7) 0.0324(6) -0.0015(5) -0.0041(5) -0.0075(5)
C28 0.0294(6) 0.0236(6) 0.0372(7) -0.0039(5) -0.0070(5) -0.0048(5)
C15 0.0265(6) 0.0223(6) 0.0408(7) -0.0024(5) -0.0092(5) -0.0045(5)
C23 0.0323(6) 0.0277(6) 0.0432(8) -0.0015(5) -0.0131(6) -0.0092(5)
C17 0.0301(6) 0.0264(6) 0.0398(7) -0.0021(5) -0.0092(5) -0.0087(5)
C9 0.0337(7) 0.0274(7) 0.0365(7) -0.0013(5) -0.0132(5) -0.0040(5)
C24 0.0246(6) 0.0250(6) 0.0415(7) -0.0041(5) -0.0110(5) -0.0066(5)
C20 0.0277(6) 0.0271(6) 0.0475(8) -0.0080(5) -0.0080(5) -0.0063(5)
C2 0.0330(6) 0.0270(6) 0.0374(7) -0.0025(5) -0.0051(5) -0.0098(5)
C37 0.0268(6) 0.0303(6) 0.0337(7) -0.0025(5) -0.0042(5) -0.0069(5)
C21 0.0316(7) 0.0389(7) 0.0421(8) -0.0114(6) -0.0052(6) -0.0129(6)
C38 0.0342(7) 0.0246(6) 0.0403(7) 0.0002(5) -0.0100(5) -0.0084(5)
C25 0.0336(7) 0.0239(6) 0.0422(7) -0.0038(5) -0.0081(6) -0.0092(5)
C33 0.0323(7) 0.0331(7) 0.0395(7) 0.0029(6) -0.0070(6) -0.0069(5)
C36 0.0360(7) 0.0334(7) 0.0377(7) -0.0045(6) -0.0056(6) -0.0114(6)
C10 0.0395(7) 0.0329(7) 0.0424(8) -0.0033(6) -0.0093(6) -0.0090(6)
C22 0.0380(7) 0.0372(7) 0.0389(7) -0.0027(6) -0.0109(6) -0.0156(6)
C34 0.0358(7) 0.0480(8) 0.0380(7) 0.0055(6) -0.0120(6) -0.0137(6)
C40 0.0325(7) 0.0334(7) 0.0399(7) 0.0028(6) -0.0067(6) -0.0085(5)
C39 0.0368(7) 0.0290(6) 0.0452(8) 0.0049(6) -0.0123(6) -0.0095(5)
C35 0.0396(7) 0.0488(8) 0.0366(7) -0.0043(6) -0.0088(6) -0.0191(7)
C27 0.0336(7) 0.0393(7) 0.0490(8) -0.0062(6) -0.0107(6) -0.0144(6)
C26 0.0462(8) 0.0302(7) 0.0508(9) -0.0107(6) -0.0031(7) -0.0141(6)

loop_
_atom_type_symbol
_atom_type_description
_atom_type_scat_dispersion_real
_atom_type_scat_dispersion_imag
_atom_type_scat_source
C C 0.0181 0.0091 'International Tables Vol C Tables 4.2.6.8 and 6.1.1.4'
H H 0.0000 0.0000 'International Tables Vol C Tables 4.2.6.8 and 6.1.1.4'
F F 0.0727 0.0534 'International Tables Vol C Tables 4.2.6.8 and 6.1.1.4'
N N 0.0311 0.0180 'International Tables Vol C Tables 4.2.6.8 and 6.1.1.4'
O O 0.0492 0.0322 'International Tables Vol C Tables 4.2.6.8 and 6.1.1.4'

loop_
_geom_angle_atom_site_label_1
_geom_angle_atom_site_label_2
_geom_angle_atom_site_label_3
_geom_angle
_geom_angle_site_symmetry_1
_geom_angle_site_symmetry_3
_geom_angle_publ_flag
C19 N18 H18 119.5 . . ?
C17 N18 H18 119.5 . . ?
C17 N18 C19 120.95(11) . . ?
C15 N16 H16 117.7 . . ?
C17 N16 H16 117.7 . . ?
C17 N16 C15 124.55(12) . . ?
C30 N31 C32 120.62(11) . . ?
C30 N31 H31 119.1(12) . . ?
C32 N31 H31 120.2(12) . . ?
C30 N29 C28 124.70(12) . . ?
C30 N29 H29 113.5(12) . . ?
C28 N29 H29 121.8(12) . . ?
C24 C19 N18 118.56(12) . . ?
C20 C19 N18 119.96(12) . . ?
C20 C19 C24 121.46(13) . . ?
O5 C3 C2 114.20(11) . . ?
O4 C3 O5 129.52(13) . . ?
O4 C3 C2 116.25(12) . . ?
N31 C30 H30 118.4 . . ?
N29 C30 N31 123.17(13) . . ?
N29 C30 H30 118.4 . . ?
C37 C32 N31 119.05(12) . . ?
C37 C32 C33 121.56(13) . . ?
C33 C32 N31 119.39(12) . . ?
N29 C28 H28 108.2 . . ?
N29 C28 C37 109.66(11) . . ?
N29 C28 C38 110.93(11) . . ?
C37 C28 H28 108.2 . . ?
C37 C28 C38 111.56(11) . . ?
C38 C28 H28 108.2 . . ?
N16 C15 H15 108.0 . . ?
N16 C15 C24 109.91(10) . . ?
N16 C15 C25 110.84(11) . . ?
C24 C15 H15 108.0 . . ?
C24 C15 C25 111.93(11) . . ?
C25 C15 H15 108.0 . . ?
C24 C23 H23 119.4 . . ?
C24 C23 C22 121.21(13) . . ?
C22 C23 H23 119.4 . . ?
N18 C17 H17 118.3 . . ?
N16 C17 N18 123.35(13) . . ?
N16 C17 H17 118.3 . . ?
O8 C9 C10 113.49(12) . . ?
O14 C9 O8 129.27(14) . . ?
O14 C9 C10 117.24(13) . . ?
C19 C24 C15 121.29(12) . . ?
C23 C24 C19 117.88(13) . . ?
C23 C24 C15 120.72(11) . . ?
C19 C20 H20 120.2 . . ?
C21 C20 C19 119.58(13) . . ?
C21 C20 H20 120.2 . . ?
F1 C2 C3 112.77(11) . . ?
F7 C2 F1 106.71(11) . . ?
F7 C2 F6 107.39(12) . . ?
F7 C2 C3 113.68(11) . . ?
F6 C2 F1 105.67(11) . . ?
F6 C2 C3 110.16(11) . . ?
C32 C37 C28 120.98(12) . . ?
C36 C37 C32 118.22(13) . . ?
C36 C37 C28 120.65(12) . . ?
C20 C21 H21 120.0 . . ?
C20 C21 C22 119.93(13) . . ?
C22 C21 H21 120.0 . . ?
C28 C38 H38 107.5 . . ?
C40 C38 C28 111.83(11) . . ?
C40 C38 H38 107.5 . . ?
C40 C38 C39 111.39(12) . . ?
C39 C38 C28 110.98(11) . . ?
C39 C38 H38 107.5 . . ?
C15 C25 H25 107.3 . . ?
C27 C25 C15 112.82(11) . . ?
C27 C25 H25 107.3 . . ?
C27 C25 C26 111.20(12) . . ?
C26 C25 C15 110.69(12) . . ?
C26 C25 H25 107.3 . . ?
C32 C33 H33 120.5 . . ?
C34 C33 C32 118.96(13) . . ?
C34 C33 H33 120.5 . . ?
C37 C36 H36 119.6 . . ?
C35 C36 C37 120.71(13) . . ?
C35 C36 H36 119.6 . . ?
F11 C10 F12 105.34(13) . . ?
F11 C10 C9 111.83(12) . . ?
F13 C10 F11 106.96(13) . . ?
F13 C10 F12 107.20(13) . . ?
F13 C10 C9 113.85(12) . . ?
F12 C10 C9 111.17(12) . . ?
C23 C22 C21 119.88(14) . . ?
C23 C22 H22 120.1 . . ?
C21 C22 H22 120.1 . . ?
C33 C34 H34 119.7 . . ?
C33 C34 C35 120.67(13) . . ?
C35 C34 H34 119.7 . . ?
C38 C40 H40A 109.5 . . ?
C38 C40 H40B 109.5 . . ?
C38 C40 H40C 109.5 . . ?
H40A C40 H40B 109.5 . . ?
H40A C40 H40C 109.5 . . ?
H40B C40 H40C 109.5 . . ?
C38 C39 H39A 109.5 . . ?
C38 C39 H39B 109.5 . . ?
C38 C39 H39C 109.5 . . ?
H39A C39 H39B 109.5 . . ?
H39A C39 H39C 109.5 . . ?
H39B C39 H39C 109.5 . . ?
C36 C35 H35 120.1 . . ?
C34 C35 C36 119.86(14) . . ?
C34 C35 H35 120.1 . . ?
C25 C27 H27A 109.5 . . ?
C25 C27 H27B 109.5 . . ?
C25 C27 H27C 109.5 . . ?
H27A C27 H27B 109.5 . . ?
H27A C27 H27C 109.5 . . ?
H27B C27 H27C 109.5 . . ?
C25 C26 H26A 109.5 . . ?
C25 C26 H26B 109.5 . . ?
C25 C26 H26C 109.5 . . ?
H26A C26 H26B 109.5 . . ?
H26A C26 H26C 109.5 . . ?
H26B C26 H26C 109.5 . . ?

loop_
_geom_bond_atom_site_label_1
_geom_bond_atom_site_label_2
_geom_bond_distance
_geom_bond_site_symmetry_2
_geom_bond_publ_flag
F1 C2 1.3410(16) . ?
F7 C2 1.3211(17) . ?
F6 C2 1.3372(17) . ?
O5 C3 1.2591(17) . ?
O8 C9 1.2609(18) . ?
O4 C3 1.2271(16) . ?
F11 C10 1.3354(18) . ?
F13 C10 1.3238(19) . ?
O14 C9 1.2243(17) . ?
F12 C10 1.3392(19) . ?
N18 H18 0.8800 . ?
N18 C19 1.4082(18) . ?
N18 C17 1.3185(19) . ?
N16 H16 0.8800 . ?
N16 C15 1.4688(18) . ?
N16 C17 1.3027(18) . ?
N31 C30 1.3212(18) . ?
N31 C32 1.4119(19) . ?
N31 H31 0.90(2) . ?
N29 C30 1.3007(18) . ?
N29 C28 1.4728(18) . ?
N29 H29 0.84(2) . ?
C19 C24 1.3961(18) . ?
C19 C20 1.389(2) . ?
C3 C2 1.5502(19) . ?
C30 H30 0.9500 . ?
C32 C37 1.3943(19) . ?
C32 C33 1.395(2) . ?
C28 H28 1.0000 . ?
C28 C37 1.5175(18) . ?
C28 C38 1.5472(19) . ?
C15 H15 1.0000 . ?
C15 C24 1.5156(19) . ?
C15 C25 1.5452(18) . ?
C23 H23 0.9500 . ?
C23 C24 1.388(2) . ?
C23 C22 1.389(2) . ?
C17 H17 0.9500 . ?
C9 C10 1.543(2) . ?
C20 H20 0.9500 . ?
C20 C21 1.383(2) . ?
C37 C36 1.393(2) . ?
C21 H21 0.9500 . ?
C21 C22 1.389(2) . ?
C38 H38 1.0000 . ?
C38 C40 1.5273(19) . ?
C38 C39 1.5303(19) . ?
C25 H25 1.0000 . ?
C25 C27 1.5221(19) . ?
C25 C26 1.526(2) . ?
C33 H33 0.9500 . ?
C33 C34 1.380(2) . ?
C36 H36 0.9500 . ?
C36 C35 1.391(2) . ?
C22 H22 0.9500 . ?
C34 H34 0.9500 . ?
C34 C35 1.387(2) . ?
C40 H40A 0.9800 . ?
C40 H40B 0.9800 . ?
C40 H40C 0.9800 . ?
C39 H39A 0.9800 . ?
C39 H39B 0.9800 . ?
C39 H39C 0.9800 . ?
C35 H35 0.9500 . ?
C27 H27A 0.9800 . ?
C27 H27B 0.9800 . ?
C27 H27C 0.9800 . ?
C26 H26A 0.9800 . ?
C26 H26B 0.9800 . ?
C26 H26C 0.9800 . ?

loop_
_geom_torsion_atom_site_label_1
_geom_torsion_atom_site_label_2
_geom_torsion_atom_site_label_3
_geom_torsion_atom_site_label_4
_geom_torsion
_geom_torsion_site_symmetry_1
_geom_torsion_site_symmetry_2
_geom_torsion_site_symmetry_3
_geom_torsion_site_symmetry_4
_geom_torsion_publ_flag
O5 C3 C2 F1 31.13(17) . . . . ?
O5 C3 C2 F7 152.77(12) . . . . ?
O5 C3 C2 F6 -86.65(14) . . . . ?
O8 C9 C10 F11 -53.12(17) . . . . ?
O8 C9 C10 F13 -174.50(13) . . . . ?
O8 C9 C10 F12 64.30(16) . . . . ?
O4 C3 C2 F1 -150.71(12) . . . . ?
O4 C3 C2 F7 -29.07(17) . . . . ?
O4 C3 C2 F6 91.51(15) . . . . ?
O14 C9 C10 F11 126.46(15) . . . . ?
O14 C9 C10 F13 5.08(19) . . . . ?
O14 C9 C10 F12 -116.11(15) . . . . ?
N18 C19 C24 C15 -8.12(18) . . . . ?
N18 C19 C24 C23 175.66(12) . . . . ?
N18 C19 C20 C21 -177.18(12) . . . . ?
N16 C15 C24 C19 13.28(16) . . . . ?
N16 C15 C24 C23 -170.61(11) . . . . ?
N16 C15 C25 C27 -67.46(15) . . . . ?
N16 C15 C25 C26 57.88(14) . . . . ?
N31 C32 C37 C28 7.13(19) . . . . ?
N31 C32 C37 C36 -177.36(12) . . . . ?
N31 C32 C33 C34 178.20(13) . . . . ?
N29 C28 C37 C32 -14.43(17) . . . . ?
N29 C28 C37 C36 170.16(12) . . . . ?
N29 C28 C38 C40 66.40(14) . . . . ?
N29 C28 C38 C39 -58.65(14) . . . . ?
C19 N18 C17 N16 5.2(2) . . . . ?
C19 C20 C21 C22 1.2(2) . . . . ?
C30 N31 C32 C37 3.16(19) . . . . ?
C30 N31 C32 C33 -176.13(13) . . . . ?
C30 N29 C28 C37 13.95(18) . . . . ?
C30 N29 C28 C38 -109.72(14) . . . . ?
C32 N31 C30 N29 -4.4(2) . . . . ?
C32 C37 C36 C35 -1.1(2) . . . . ?
C32 C33 C34 C35 -0.6(2) . . . . ?
C28 N29 C30 N31 -5.3(2) . . . . ?
C28 C37 C36 C35 174.39(13) . . . . ?
C15 N16 C17 N18 1.8(2) . . . . ?
C17 N18 C19 C24 -1.76(18) . . . . ?
C17 N18 C19 C20 176.48(12) . . . . ?
C17 N16 C15 C24 -10.47(17) . . . . ?
C17 N16 C15 C25 113.79(14) . . . . ?
C24 C19 C20 C21 1.0(2) . . . . ?
C24 C15 C25 C27 55.64(15) . . . . ?
C24 C15 C25 C26 -179.02(11) . . . . ?
C24 C23 C22 C21 0.1(2) . . . . ?
C20 C19 C24 C15 173.66(12) . . . . ?
C20 C19 C24 C23 -2.55(19) . . . . ?
C20 C21 C22 C23 -1.7(2) . . . . ?
C37 C32 C33 C34 -1.1(2) . . . . ?
C37 C28 C38 C40 -56.17(15) . . . . ?
C37 C28 C38 C39 178.78(11) . . . . ?
C37 C36 C35 C34 -0.4(2) . . . . ?
C38 C28 C37 C32 108.87(14) . . . . ?
C38 C28 C37 C36 -66.54(16) . . . . ?
C25 C15 C24 C19 -110.34(14) . . . . ?
C25 C15 C24 C23 65.77(15) . . . . ?
C33 C32 C37 C28 -173.60(13) . . . . ?
C33 C32 C37 C36 1.9(2) . . . . ?
C33 C34 C35 C36 1.3(2) . . . . ?
C22 C23 C24 C19 1.99(19) . . . . ?
C22 C23 C24 C15 -174.25(12) . . . . ?
